data_2014806
loop_
_publ_author_name
'Lutz, Martin'
'Spek, Anthony L.'
'van der Wiel, Bas C.'
'van Walree, Cornelis A.'

_publ_section_title
;
 Pseudomerohedrally twinned crystal structure of
 2,3-diphenylbuta-1,3-diene
;
_journal_issue 5
_journal_name_full 'Acta Crystallographica Section C'
_journal_page_first o300
_journal_page_last o302
_journal_paper_doi 10.1107/S0108270105008978
_journal_volume 61
_journal_year 2005
_chemical_formula_iupac 'C16 H14'
_chemical_formula_moiety 'C16 H14'
_chemical_formula_sum 'C16 H14'
_chemical_formula_weight 206.27
_chemical_name_systematic
;
2,3-diphenylbuta-1,3-diene
;
_space_group_IT_number 4
_symmetry_cell_setting monoclinic
_symmetry_space_group_name_Hall 'P 2yb'
_symmetry_space_group_name_H-M 'P 1 21 1'
_atom_sites_solution_hydrogens difmap
_atom_sites_solution_primary direct
_atom_sites_solution_secondary difmap
_audit_creation_method SHELXL-97
_cell_angle_alpha 90.00
_cell_angle_beta 111.645(10)
_cell_angle_gamma 90.00
_cell_formula_units_Z 2
_cell_length_a 8.5791(12)
_cell_length_b 5.7966(3)
_cell_length_c 12.3414(17)
_cell_measurement_reflns_used 290
_cell_measurement_temperature 150(2)
_cell_measurement_theta_max 27.13
_cell_measurement_theta_min 4.04
_cell_volume 570.46(12)
_computing_cell_refinement 'Dirax (Duisenberg, 1992)'
_computing_data_collection 'COLLECT (Nonius, 1999)'
_computing_data_reduction 'EvalCCD (Duisenberg <i>et al.</i>, 2003)'
_computing_molecular_graphics 'PLATON (Spek, 2003)'
_computing_publication_material 'program (reference)?'
_computing_structure_refinement 'SHELXL-97 (Sheldrick, 1997)'
_computing_structure_solution 'SIR-97 (Altomare <i>et al.</i>, 1999)'
_diffrn_ambient_temperature 150(2)
_diffrn_measured_fraction_theta_full 0.984
_diffrn_measured_fraction_theta_max 0.984
_diffrn_measurement_device_type 'Nonius KappaCCD'
_diffrn_measurement_method '\f and \w'
_diffrn_radiation_monochromator graphite
_diffrn_radiation_source 'rotating anode'
_diffrn_radiation_type MoK\a
_diffrn_radiation_wavelength 0.71073
_diffrn_reflns_av_R_equivalents 0.0412
_diffrn_reflns_av_sigmaI/netI 0.0176
_diffrn_reflns_limit_h_max 11
_diffrn_reflns_limit_h_min -11
_diffrn_reflns_limit_k_max 7
_diffrn_reflns_limit_k_min -7
_diffrn_reflns_limit_l_max 16
_diffrn_reflns_limit_l_min -16
_diffrn_reflns_number 14083
_diffrn_reflns_theta_full 27.68
_diffrn_reflns_theta_max 27.68
_diffrn_reflns_theta_min 1.78
_exptl_absorpt_coefficient_mu 0.068
_exptl_absorpt_correction_type none
_exptl_crystal_colour colourless
_exptl_crystal_density_diffrn 1.201
_exptl_crystal_density_method 'not measured'
_exptl_crystal_description needle
_exptl_crystal_F_000 220
_exptl_crystal_size_max 0.48
_exptl_crystal_size_mid 0.24
_exptl_crystal_size_min 0.24
_refine_diff_density_max 0.166
_refine_diff_density_min -0.162
_refine_ls_extinction_method none
_refine_ls_goodness_of_fit_ref 1.080
_refine_ls_hydrogen_treatment constr
_refine_ls_matrix_type full
_refine_ls_number_parameters 146
_refine_ls_number_reflns 1444
_refine_ls_number_restraints 1
_refine_ls_restrained_S_all 1.079
_refine_ls_R_factor_all 0.0353
_refine_ls_R_factor_gt 0.0314
_refine_ls_shift/su_max 0.000
_refine_ls_shift/su_mean 0.000
_refine_ls_structure_factor_coef Fsqd
_refine_ls_weighting_details 'w=1/[\s^2^(Fo^2^)+(0.0420P)^2^+0.0638P] where P=(Fo^2^+2Fc^2^)/3'
_refine_ls_weighting_scheme calc
_refine_ls_wR_factor_gt 0.0769
_refine_ls_wR_factor_ref 0.0802
_reflns_number_gt 1355
_reflns_number_total 1444
_reflns_threshold_expression I>2\s(I)
_cod_data_source_file fg1830.cif
_cod_data_source_block I
_cod_original_sg_symbol_H-M 'P 21'
_cod_database_code 2014806
_cod_database_fobs_code 2014806

loop_
_symmetry_equiv_pos_as_xyz
'x, y, z'
'-x, y+1/2, -z'

loop_
_atom_site_label
_atom_site_fract_x
_atom_site_fract_y
_atom_site_fract_z
_atom_site_U_iso_or_equiv
_atom_site_adp_type
_atom_site_calc_flag
_atom_site_refinement_flags
_atom_site_occupancy
_atom_site_disorder_assembly
_atom_site_disorder_group
_atom_site_type_symbol
C11 -0.1268(2) 0.3546(4) 0.17587(18) 0.0412(5) Uani d . 1 . . C
H11A -0.1344 0.2498 0.1149 0.049 Uiso calc R 1 . . H
H11B -0.2115 0.3561 0.2083 0.049 Uiso calc R 1 . . H
C12 0.00212(19) 0.4990(3) 0.21569(13) 0.0271(4) Uani d . 1 . . C
C13 0.1377(2) 0.5024(3) 0.16722(12) 0.0251(3) Uani d . 1 . . C
C14 0.2457(2) 0.6904(3) 0.18584(14) 0.0277(4) Uani d . 1 . . C
H14 0.2325 0.8183 0.2299 0.033 Uiso calc R 1 . . H
C15 0.3724(2) 0.6936(4) 0.14090(15) 0.0336(4) Uani d . 1 . . C
H15 0.4457 0.8225 0.1548 0.040 Uiso calc R 1 . . H
C16 0.3918(2) 0.5087(4) 0.07578(15) 0.0388(5) Uani d . 1 . . C
H16 0.4786 0.5100 0.0453 0.047 Uiso calc R 1 . . H
C17 0.2846(3) 0.3231(4) 0.05546(15) 0.0396(5) Uani d . 1 . . C
H17 0.2965 0.1973 0.0098 0.048 Uiso calc R 1 . . H
C18 0.1596(2) 0.3185(4) 0.10110(14) 0.0330(4) Uani d . 1 . . C
H18 0.0875 0.1883 0.0873 0.040 Uiso calc R 1 . . H
C21 -0.1190(2) 0.8116(4) 0.29134(17) 0.0368(4) Uani d . 1 . . C
H21A -0.1177 0.9160 0.3510 0.044 Uiso calc R 1 . . H
H21B -0.2118 0.8096 0.2193 0.044 Uiso calc R 1 . . H
C22 0.00939(19) 0.6676(3) 0.30879(14) 0.0259(3) Uani d . 1 . . C
C23 0.15706(19) 0.6647(3) 0.42014(14) 0.0234(3) Uani d . 1 . . C
C24 0.26332(19) 0.4731(3) 0.45078(13) 0.0249(3) Uani d . 1 . . C
H24 0.2405 0.3441 0.3998 0.030 Uiso calc R 1 . . H
C25 0.4019(2) 0.4684(4) 0.55461(14) 0.0285(4) Uani d . 1 . . C
H25 0.4733 0.3372 0.5741 0.034 Uiso calc R 1 . . H
C26 0.4356(2) 0.6549(4) 0.62942(14) 0.0310(4) Uani d . 1 . . C
H26 0.5301 0.6520 0.7005 0.037 Uiso calc R 1 . . H
C27 0.3317(2) 0.8455(4) 0.60075(15) 0.0323(4) Uani d . 1 . . C
H27 0.3550 0.9736 0.6524 0.039 Uiso calc R 1 . . H
C28 0.1944(2) 0.8510(3) 0.49760(15) 0.0296(4) Uani d . 1 . . C
H28 0.1241 0.9833 0.4789 0.036 Uiso calc R 1 . . H

loop_
_atom_site_aniso_label
_atom_site_aniso_U_11
_atom_site_aniso_U_22
_atom_site_aniso_U_33
_atom_site_aniso_U_12
_atom_site_aniso_U_13
_atom_site_aniso_U_23
C11 0.0348(9) 0.0458(12) 0.0398(10) -0.0102(10) 0.0100(8) -0.0076(10)
C12 0.0248(7) 0.0292(9) 0.0227(7) -0.0002(8) 0.0032(6) 0.0020(8)
C13 0.0259(7) 0.0266(9) 0.0179(7) 0.0035(8) 0.0024(6) 0.0021(7)
C14 0.0309(8) 0.0289(9) 0.0219(7) 0.0021(8) 0.0080(6) -0.0001(8)
C15 0.0330(9) 0.0412(11) 0.0266(8) -0.0002(9) 0.0112(7) 0.0049(9)
C16 0.0406(10) 0.0530(14) 0.0260(8) 0.0134(11) 0.0162(7) 0.0079(10)
C17 0.0524(11) 0.0402(11) 0.0261(9) 0.0146(10) 0.0143(8) -0.0028(9)
C18 0.0377(9) 0.0288(9) 0.0262(8) 0.0043(9) 0.0045(7) -0.0016(8)
C21 0.0303(8) 0.0420(11) 0.0372(9) 0.0070(9) 0.0114(7) 0.0025(9)
C22 0.0239(7) 0.0268(9) 0.0283(8) -0.0018(7) 0.0112(6) 0.0025(8)
C23 0.0235(7) 0.0251(9) 0.0242(7) -0.0009(7) 0.0118(6) 0.0012(7)
C24 0.0274(8) 0.0252(8) 0.0243(7) -0.0002(8) 0.0120(6) -0.0015(7)
C25 0.0281(8) 0.0330(10) 0.0256(8) 0.0027(8) 0.0114(7) 0.0053(8)
C26 0.0281(8) 0.0419(11) 0.0228(8) -0.0084(9) 0.0091(6) -0.0007(8)
C27 0.0386(9) 0.0321(10) 0.0296(8) -0.0099(8) 0.0167(7) -0.0093(8)
C28 0.0324(8) 0.0260(9) 0.0347(9) -0.0009(8) 0.0174(7) -0.0044(8)

loop_
_atom_type_symbol
_atom_type_description
_atom_type_scat_dispersion_real
_atom_type_scat_dispersion_imag
_atom_type_scat_source
C C 0.0033 0.0016 'International Tables Vol C Tables 4.2.6.8 and 6.1.1.4'
H H 0.0000 0.0000 'International Tables Vol C Tables 4.2.6.8 and 6.1.1.4'

loop_
_geom_angle_atom_site_label_1
_geom_angle_atom_site_label_2
_geom_angle_atom_site_label_3
_geom_angle
C12 C11 H11A 120.0
C12 C11 H11B 120.0
H11A C11 H11B 120.0
C11 C12 C13 121.75(17)
C11 C12 C22 119.35(17)
C13 C12 C22 118.87(15)
C14 C13 C18 117.95(15)
C14 C13 C12 120.92(16)
C18 C13 C12 121.13(17)
C15 C14 C13 120.99(18)
C15 C14 H14 119.5
C13 C14 H14 119.5
C16 C15 C14 120.0(2)
C16 C15 H15 120.0
C14 C15 H15 120.0
C17 C16 C15 119.67(18)
C17 C16 H16 120.2
C15 C16 H16 120.2
C16 C17 C18 120.45(19)
C16 C17 H17 119.8
C18 C17 H17 119.8
C17 C18 C13 120.98(19)
C17 C18 H18 119.5
C13 C18 H18 119.5
C22 C21 H21A 120.0
C22 C21 H21B 120.0
H21A C21 H21B 120.0
C21 C22 C23 121.85(17)
C21 C22 C12 119.19(16)
C23 C22 C12 118.92(15)
C24 C23 C28 117.81(14)
C24 C23 C22 120.52(16)
C28 C23 C22 121.67(16)
C25 C24 C23 121.07(17)
C25 C24 H24 119.5
C23 C24 H24 119.5
C26 C25 C24 119.84(18)
C26 C25 H25 120.1
C24 C25 H25 120.1
C25 C26 C27 119.93(16)
C25 C26 H26 120.0
C27 C26 H26 120.0
C28 C27 C26 120.36(18)
C28 C27 H27 119.8
C26 C27 H27 119.8
C27 C28 C23 120.99(18)
C27 C28 H28 119.5
C23 C28 H28 119.5

loop_
_geom_bond_atom_site_label_1
_geom_bond_atom_site_label_2
_geom_bond_site_symmetry_2
_geom_bond_distance
_geom_bond_publ_flag
C11 C12 . 1.329(3) yes
C11 H11A . 0.9500 ?
C11 H11B . 0.9500 ?
C12 C13 . 1.491(2) yes
C12 C22 . 1.492(2) yes
C13 C14 . 1.393(2) ?
C13 C18 . 1.397(3) ?
C14 C15 . 1.391(2) ?
C14 H14 . 0.9500 ?
C15 C16 . 1.386(3) ?
C15 H15 . 0.9500 ?
C16 C17 . 1.377(3) ?
C16 H16 . 0.9500 ?
C17 C18 . 1.383(3) ?
C17 H17 . 0.9500 ?
C18 H18 . 0.9500 ?
C21 C22 . 1.335(3) yes
C21 H21A . 0.9500 ?
C21 H21B . 0.9500 ?
C22 C23 . 1.486(2) yes
C23 C24 . 1.397(2) ?
C23 C28 . 1.399(3) ?
C24 C25 . 1.390(2) ?
C24 H24 . 0.9500 ?
C25 C26 . 1.381(3) ?
C25 H25 . 0.9500 ?
C26 C27 . 1.381(3) ?
C26 H26 . 0.9500 ?
C27 C28 . 1.380(2) ?
C27 H27 . 0.9500 ?
C28 H28 . 0.9500 ?

loop_
_geom_hbond_atom_site_label_D
_geom_hbond_atom_site_label_H
_geom_hbond_atom_site_label_A
_geom_hbond_site_symmetry_A
_geom_hbond_distance_DH
_geom_hbond_distance_HA
_geom_hbond_distance_DA
_geom_hbond_angle_DHA
C11 H11A Cg1 2_545 0.95 3.05 3.96 161
C21 H21A Cg2 2_556 0.95 2.90 3.75 149

loop_
_geom_torsion_atom_site_label_1
_geom_torsion_atom_site_label_2
_geom_torsion_atom_site_label_3
_geom_torsion_atom_site_label_4
_geom_torsion
_geom_torsion_publ_flag
C11 C12 C13 C14 162.49(18) ?
C22 C12 C13 C14 -15.6(2) ?
C11 C12 C13 C18 -17.0(3) yes
C22 C12 C13 C18 164.92(15) ?
C18 C13 C14 C15 -0.6(2) ?
C12 C13 C14 C15 179.84(16) ?
C13 C14 C15 C16 0.5(3) ?
C14 C15 C16 C17 0.3(3) ?
C15 C16 C17 C18 -1.0(3) ?
C16 C17 C18 C13 0.9(3) ?
C14 C13 C18 C17 -0.1(2) ?
C12 C13 C18 C17 179.47(16) ?
C11 C12 C22 C21 -55.6(2) yes
C13 C12 C22 C21 122.5(2) ?
C11 C12 C22 C23 122.3(2) ?
C13 C12 C22 C23 -59.6(2) ?
C21 C22 C23 C24 160.50(18) ?
C12 C22 C23 C24 -17.3(2) ?
C21 C22 C23 C28 -19.3(3) yes
C12 C22 C23 C28 162.89(15) ?
C28 C23 C24 C25 -0.2(2) ?
C22 C23 C24 C25 179.93(15) ?
C23 C24 C25 C26 0.3(2) ?
C24 C25 C26 C27 -0.1(2) ?
C25 C26 C27 C28 -0.1(3) ?
C26 C27 C28 C23 0.1(3) ?
C24 C23 C28 C27 0.0(2) ?
C22 C23 C28 C27 179.86(16) ?

loop_
_cod_related_entry_id
_cod_related_entry_database
_cod_related_entry_code
1 ChemSpider 3342098
